data_7715553
loop_
_publ_author_name
'Petrus, Rafa&#x142;'
'Kowali&#x144;ski, Adrian'
'Lis, Tadeusz'

_publ_section_title
;
 Recycling primary lithium batteries using a coordination chemistry
 approach: recovery of lithium and manganese residues in the form of
 industrially important materials.
;
_journal_issue 17
_journal_name_full 'Dalton transactions (Cambridge, England : 2003)'
_journal_page_first 7450
_journal_page_last 7469
_journal_paper_doi 10.1039/d4dt00648h
_journal_volume 53
_journal_year 2024
_chemical_formula_moiety 'C16.80 H19.60 Li2 O8'
_chemical_formula_sum 'C16.8 H19.6 Li2 O8'
_chemical_formula_weight 363.40
_chemical_properties_physical Hygroscopic,Heat-sensitive
_space_group_crystal_system monoclinic
_space_group_IT_number 15
_space_group_name_Hall '-C 2yc'
_space_group_name_H-M_alt 'C 1 2/c 1'
_atom_sites_solution_hydrogens mixed
_atom_sites_solution_primary direct
_audit_creation_method SHELXL-2014/7
_audit_update_record
;
2023-08-11 deposited with the CCDC.	2024-03-26 downloaded from the CCDC.
;
_cell_angle_alpha 90
_cell_angle_beta 102.25(3)
_cell_angle_gamma 90
_cell_formula_units_Z 4
_cell_length_a 26.154(5)
_cell_length_b 10.3840(18)
_cell_length_c 6.4727(11)
_cell_measurement_reflns_used 5291
_cell_measurement_temperature 100(2)
_cell_measurement_theta_max 70
_cell_measurement_theta_min 3.4
_cell_volume 1717.9(6)
_computing_cell_refinement 'CrysAlisPro 1.171.39.46 (Rigaku OD, 2018)'
_computing_data_collection 'CrysAlisPro 1.171.39.46 (Rigaku OD, 2018)'
_computing_data_reduction 'CrysAlisPro 1.171.39.46 (Rigaku OD, 2018)'
_computing_molecular_graphics 'DIAMOND  (Brandenburg, 2007)'
_computing_publication_material 'SHELXL-2014/7 (Sheldrick, 2014)'
_computing_structure_refinement 'SHELXL-2014/7 (Sheldrick, 2014)'
_computing_structure_solution 'SHELXS-2014/7 (Sheldrick, 2014)'
_diffrn_ambient_temperature 100(2)
_diffrn_detector 'Hybrid Pixel Array Detector'
_diffrn_detector_area_resol_mean 10.0000
_diffrn_detector_type 'HyPix-Arc 150'
_diffrn_measured_fraction_theta_full 0.999
_diffrn_measured_fraction_theta_max 0.999
_diffrn_measurement_device 'four-circle diffractometer'
_diffrn_measurement_device_type 'XtaLAB Synergy R, DW system, HyPix-Arc 150'
_diffrn_radiation_monochromator mirror
_diffrn_radiation_probe x-ray
_diffrn_radiation_type 'Cu K\a'
_diffrn_radiation_wavelength 1.54184
_diffrn_reflns_av_R_equivalents 0.0230
_diffrn_reflns_av_unetI/netI 0.0160
_diffrn_reflns_Laue_measured_fraction_full 0.999
_diffrn_reflns_Laue_measured_fraction_max 0.999
_diffrn_reflns_limit_h_max 28
_diffrn_reflns_limit_h_min -32
_diffrn_reflns_limit_k_max 12
_diffrn_reflns_limit_k_min -12
_diffrn_reflns_limit_l_max 7
_diffrn_reflns_limit_l_min -7
_diffrn_reflns_number 7773
_diffrn_reflns_point_group_measured_fraction_full 0.999
_diffrn_reflns_point_group_measured_fraction_max 0.999
_diffrn_reflns_theta_full 67.000
_diffrn_reflns_theta_max 70.999
_diffrn_reflns_theta_min 3.459
_diffrn_source 'Rotating-anode X-ray tube'
_diffrn_source_type 'Rigaku (Cu) X-ray Source'
_exptl_absorpt_coefficient_mu 0.924
_exptl_absorpt_correction_T_max 0.942
_exptl_absorpt_correction_T_min 0.816
_exptl_absorpt_correction_type gaussian
_exptl_absorpt_process_details
;
CrysAlisPro 1.171.41.89a (Rigaku Oxford Diffraction, 2020)
Numerical absorption correction based on gaussian integration over
a multifaceted crystal model
Empirical absorption correction using spherical harmonics,
implemented in SCALE3 ABSPACK scaling algorithm.
;
_exptl_crystal_colour colorless
_exptl_crystal_density_diffrn 1.405
_exptl_crystal_description plate
_exptl_crystal_F_000 762
_exptl_crystal_size_max 0.220
_exptl_crystal_size_mid 0.200
_exptl_crystal_size_min 0.070
_refine_diff_density_max 0.292
_refine_diff_density_min -0.469
_refine_diff_density_rms 0.045
_refine_ls_extinction_method none
_refine_ls_goodness_of_fit_ref 1.079
_refine_ls_hydrogen_treatment constr
_refine_ls_matrix_type full
_refine_ls_number_parameters 131
_refine_ls_number_reflns 1650
_refine_ls_number_restraints 1
_refine_ls_restrained_S_all 1.200
_refine_ls_R_factor_all 0.0394
_refine_ls_R_factor_gt 0.0373
_refine_ls_shift/su_max 0.001
_refine_ls_shift/su_mean 0.000
_refine_ls_structure_factor_coef Fsqd
_refine_ls_weighting_details 'w=1/[\s^2^(Fo^2^)+(0.0496P)^2^+1.7517P] where P=(Fo^2^+2Fc^2^)/3'
_refine_ls_weighting_scheme calc
_refine_ls_wR_factor_gt 0.0990
_refine_ls_wR_factor_ref 0.1005
_reflns_Friedel_coverage 0.000
_reflns_number_gt 1540
_reflns_number_total 1650
_reflns_threshold_expression 'I > 2\s(I)'
_cod_data_source_file d4dt00648h2.cif
_cod_data_source_block 4a
_cod_depositor_comments 'Adding full bibliography for 7715548--7715558.cif.'
_cod_original_sg_symbol_H-M 'C 2/c'
_cod_original_formula_sum 'C16.80 H19.60 Li2 O8'
_cod_database_code 7715553
_shelx_shelxl_version_number 2014/7
_shelx_space_group_comment
;
The symmetry employed for this shelxl refinement is uniquely defined
by the following loop, which should always be used as a source of
symmetry information in preference to the above space-group names.
They are only intended as comments.
;
_shelx_estimated_absorpt_t_min 0.823
_shelx_estimated_absorpt_t_max 0.938
_oxdiff_exptl_absorpt_empirical_full_min 0.554
_oxdiff_exptl_absorpt_empirical_full_max 1.601
_oxdiff_exptl_absorpt_empirical_details
;
Empirical correction (ABSPACK) includes:
- Absorption correction using spherical harmonics
- Frame scaling
;

loop_
_space_group_symop_operation_xyz
'x, y, z'
'-x, y, -z+1/2'
'x+1/2, y+1/2, z'
'-x+1/2, y+1/2, -z+1/2'
'-x, -y, -z'
'x, -y, z-1/2'
'-x+1/2, -y+1/2, -z'
'x+1/2, -y+1/2, z-1/2'

loop_
_atom_site_label
_atom_site_type_symbol
_atom_site_fract_x
_atom_site_fract_y
_atom_site_fract_z
_atom_site_U_iso_or_equiv
_atom_site_adp_type
_atom_site_occupancy
_atom_site_site_symmetry_order
_atom_site_calc_flag
_atom_site_refinement_flags_posn
_atom_site_refinement_flags_adp
_atom_site_refinement_flags_occupancy
_atom_site_disorder_assembly
_atom_site_disorder_group
Li1 Li 0.25913(9) 0.7880(2) 0.6955(4) 0.0217(5) Uani 1 1 d . . . . .
O1 O 0.28873(3) 0.83894(9) 0.46397(14) 0.0171(2) Uani 1 1 d . . . . .
C1 C 0.33894(5) 0.83762(12) 0.4627(2) 0.0159(3) Uani 1 1 d . . . . .
C2 C 0.35650(5) 0.89722(13) 0.2938(2) 0.0191(3) Uani 1 1 d . . . . .
H2 H 0.3315 0.9361 0.1834 0.023 Uiso 1 1 calc R U . . .
C3 C 0.40857(5) 0.90096(14) 0.2835(2) 0.0220(3) Uani 1 1 d . . . . .
H3 H 0.4188 0.9420 0.1675 0.026 Uiso 1 1 calc R U . . .
C4 C 0.44656(5) 0.84451(14) 0.4432(2) 0.0239(3) Uani 1 1 d . . . . .
H4 H 0.4825 0.8477 0.4375 0.029 Uiso 1 1 calc R U . . .
C5 C 0.43081(5) 0.78431(14) 0.6087(2) 0.0218(3) Uani 1 1 d . . . . .
H5 H 0.4564 0.7451 0.7164 0.026 Uiso 1 1 calc R U . . .
C6 C 0.37791(5) 0.77915(13) 0.6231(2) 0.0172(3) Uani 1 1 d . . . . .
C7 C 0.36437(5) 0.71193(13) 0.8048(2) 0.0185(3) Uani 1 1 d . . . . .
O2 O 0.32073(4) 0.70098(9) 0.84351(14) 0.0214(2) Uani 1 1 d . . . . .
O3 O 0.40619(4) 0.65811(10) 0.93018(16) 0.0263(3) Uani 1 1 d . . . . .
C8 C 0.39735(7) 0.58230(17) 1.1070(2) 0.0374(4) Uani 1 1 d D . . . .
H8A H 0.3707 0.5168 1.0561 0.056 Uiso 0.6 1 calc R U P A 1
H8B H 0.3853 0.6386 1.2085 0.056 Uiso 0.6 1 calc R U P A 1
H8C H 0.4300 0.5401 1.1760 0.056 Uiso 0.6 1 calc R U P A 1
H8D H 0.3778 0.5019 1.0615 0.056 Uiso 0.4 1 calc R U P B 2
H8E H 0.3795 0.6319 1.2017 0.056 Uiso 0.4 1 calc R U P B 2
C9 C 0.45913(14) 0.5556(5) 1.2125(8) 0.0436(11) Uani 0.4 1 d D . P C 2
H9A H 0.4777 0.6379 1.2387 0.065 Uiso 0.4 1 calc R U P C 2
H9B H 0.4747 0.5035 1.1155 0.065 Uiso 0.4 1 calc R U P C 2
H9C H 0.4619 0.5093 1.3464 0.065 Uiso 0.4 1 calc R U P C 2
O1W O 0.23570(4) 0.92480(10) 0.85299(15) 0.0241(3) Uani 1 1 d . . . . .
H1W H 0.2519 0.9946 0.8813 0.050(6) Uiso 1 1 d R . . . .
H2W H 0.2166 0.9090 0.9392 0.042(5) Uiso 1 1 d R . . . .

loop_
_atom_site_aniso_label
_atom_site_aniso_U_11
_atom_site_aniso_U_22
_atom_site_aniso_U_33
_atom_site_aniso_U_23
_atom_site_aniso_U_13
_atom_site_aniso_U_12
Li1 0.0207(11) 0.0260(12) 0.0193(11) -0.0016(9) 0.0062(9) -0.0043(9)
O1 0.0127(4) 0.0208(5) 0.0174(5) 0.0006(4) 0.0024(3) -0.0020(3)
C1 0.0153(6) 0.0147(6) 0.0177(6) -0.0032(5) 0.0034(5) -0.0025(5)
C2 0.0191(6) 0.0197(7) 0.0182(6) 0.0012(5) 0.0033(5) 0.0010(5)
C3 0.0227(7) 0.0222(7) 0.0233(7) 0.0017(5) 0.0098(5) -0.0009(5)
C4 0.0157(6) 0.0275(8) 0.0298(7) 0.0000(6) 0.0077(6) 0.0002(5)
C5 0.0165(6) 0.0222(7) 0.0251(7) -0.0001(5) 0.0007(5) 0.0024(5)
C6 0.0171(6) 0.0160(6) 0.0176(6) -0.0016(5) 0.0021(5) -0.0012(5)
C7 0.0211(6) 0.0156(6) 0.0170(6) -0.0025(5) 0.0002(5) -0.0007(5)
O2 0.0220(5) 0.0245(5) 0.0177(5) 0.0015(4) 0.0043(4) -0.0047(4)
O3 0.0275(5) 0.0288(6) 0.0206(5) 0.0066(4) 0.0006(4) 0.0068(4)
C8 0.0612(11) 0.0297(8) 0.0209(7) 0.0097(7) 0.0077(7) 0.0101(8)
C9 0.038(2) 0.038(2) 0.048(3) 0.016(2) -0.005(2) -0.006(2)
O1W 0.0263(5) 0.0250(5) 0.0230(5) -0.0031(4) 0.0102(4) -0.0046(4)

loop_
_atom_type_symbol
_atom_type_description
_atom_type_scat_dispersion_real
_atom_type_scat_dispersion_imag
_atom_type_scat_source
C C 0.0181 0.0091 'International Tables Vol C Tables 4.2.6.8 and 6.1.1.4'
H H 0.0000 0.0000 'International Tables Vol C Tables 4.2.6.8 and 6.1.1.4'
Li Li 0.0008 0.0003 'International Tables Vol C Tables 4.2.6.8 and 6.1.1.4'
O O 0.0492 0.0322 'International Tables Vol C Tables 4.2.6.8 and 6.1.1.4'

loop_
_geom_angle_atom_site_label_1
_geom_angle_atom_site_label_2
_geom_angle_atom_site_label_3
_geom_angle
_geom_angle_site_symmetry_1
_geom_angle_site_symmetry_3
_geom_angle_publ_flag
O1 Li1 O2 94.90(11) . . ?
O1 Li1 O1W 116.19(13) . . ?
O2 Li1 O1W 114.32(12) . . ?
O1 Li1 O1 95.37(10) . 7_566 ?
O2 Li1 O1 108.78(12) . 7_566 ?
O1W Li1 O1 122.53(12) . 7_566 ?
C1 O1 Li1 125.18(11) . . ?
C1 O1 Li1 121.19(10) . 7_566 ?
Li1 O1 Li1 84.63(10) . 7_566 ?
O1 C1 C2 119.25(12) . . ?
O1 C1 C6 124.03(12) . . ?
C2 C1 C6 116.73(11) . . ?
C3 C2 C1 122.38(12) . . ?
C3 C2 H2 118.8 . . ?
C1 C2 H2 118.8 . . ?
C2 C3 C4 120.39(13) . . ?
C2 C3 H3 119.8 . . ?
C4 C3 H3 119.8 . . ?
C5 C4 C3 118.79(12) . . ?
C5 C4 H4 120.6 . . ?
C3 C4 H4 120.6 . . ?
C4 C5 C6 121.99(13) . . ?
C4 C5 H5 119.0 . . ?
C6 C5 H5 119.0 . . ?
C5 C6 C1 119.71(12) . . ?
C5 C6 C7 118.49(12) . . ?
C1 C6 C7 121.80(11) . . ?
O2 C7 O3 120.95(12) . . ?
O2 C7 C6 126.82(12) . . ?
O3 C7 C6 112.22(11) . . ?
C7 O2 Li1 125.09(11) . . ?
C7 O3 C8 117.36(12) . . ?
O3 C8 C9 96.5(2) . . ?
O3 C8 H8A 109.5 . . ?
O3 C8 H8B 109.5 . . ?
H8A C8 H8B 109.5 . . ?
O3 C8 H8C 109.5 . . ?
H8A C8 H8C 109.5 . . ?
H8B C8 H8C 109.5 . . ?
O3 C8 H8D 112.5 . . ?
C9 C8 H8D 112.5 . . ?
O3 C8 H8E 112.5 . . ?
C9 C8 H8E 112.5 . . ?
H8D C8 H8E 110.0 . . ?
C8 C9 H9A 109.5 . . ?
C8 C9 H9B 109.5 . . ?
H9A C9 H9B 109.5 . . ?
C8 C9 H9C 109.5 . . ?
H9A C9 H9C 109.5 . . ?
H9B C9 H9C 109.5 . . ?
Li1 O1W H1W 123.4 . . ?
Li1 O1W H2W 120.6 . . ?
H1W O1W H2W 111.5 . . ?

loop_
_geom_bond_atom_site_label_1
_geom_bond_atom_site_label_2
_geom_bond_distance
_geom_bond_site_symmetry_2
_geom_bond_publ_flag
Li1 O1 1.902(2) . ?
Li1 O2 1.917(3) . ?
Li1 O1W 1.923(3) . ?
Li1 O1 1.955(3) 7_566 ?
O1 C1 1.3152(15) . ?
O1 Li1 1.955(3) 7_566 ?
C1 C2 1.4150(19) . ?
C1 C6 1.4270(19) . ?
C2 C3 1.3780(18) . ?
C2 H2 0.9500 . ?
C3 C4 1.401(2) . ?
C3 H3 0.9500 . ?
C4 C5 1.376(2) . ?
C4 H4 0.9500 . ?
C5 C6 1.4076(18) . ?
C5 H5 0.9500 . ?
C6 C7 1.4737(19) . ?
C7 O2 1.2248(16) . ?
C7 O3 1.3381(17) . ?
O3 C8 1.4475(18) . ?
C8 C9 1.639(3) . ?
C8 H8A 0.9800 . ?
C8 H8B 0.9800 . ?
C8 H8C 0.9800 . ?
C8 H8D 0.9900 . ?
C8 H8E 0.9900 . ?
C9 H9A 0.9800 . ?
C9 H9B 0.9800 . ?
C9 H9C 0.9800 . ?
O1W H1W 0.8402 . ?
O1W H2W 0.8402 . ?

loop_
_geom_hbond_atom_site_label_D
_geom_hbond_atom_site_label_H
_geom_hbond_atom_site_label_A
_geom_hbond_distance_DH
_geom_hbond_distance_HA
_geom_hbond_distance_DA
_geom_hbond_angle_DHA
_geom_hbond_site_symmetry_A
C9 H9C O3 0.98 2.40 3.107(5) 128.3 6_566
O1W H1W O1 0.84 2.00 2.8348(14) 176.6 6_576
O1W H2W O2 0.84 2.20 2.9956(14) 159.2 7_567

loop_
_geom_torsion_atom_site_label_1
_geom_torsion_atom_site_label_2
_geom_torsion_atom_site_label_3
_geom_torsion_atom_site_label_4
_geom_torsion
_geom_torsion_site_symmetry_1
_geom_torsion_site_symmetry_2
_geom_torsion_site_symmetry_3
_geom_torsion_site_symmetry_4
_geom_torsion_publ_flag
Li1 O1 C1 C2 -169.85(12) . . . . ?
Li1 O1 C1 C2 83.11(15) 7_566 . . . ?
Li1 O1 C1 C6 10.08(19) . . . . ?
Li1 O1 C1 C6 -96.95(15) 7_566 . . . ?
O1 C1 C2 C3 179.15(12) . . . . ?
C6 C1 C2 C3 -0.79(19) . . . . ?
C1 C2 C3 C4 0.1(2) . . . . ?
C2 C3 C4 C5 0.7(2) . . . . ?
C3 C4 C5 C6 -0.7(2) . . . . ?
C4 C5 C6 C1 0.0(2) . . . . ?
C4 C5 C6 C7 179.56(13) . . . . ?
O1 C1 C6 C5 -179.20(12) . . . . ?
C2 C1 C6 C5 0.74(18) . . . . ?
O1 C1 C6 C7 1.3(2) . . . . ?
C2 C1 C6 C7 -178.80(11) . . . . ?
C5 C6 C7 O2 178.33(13) . . . . ?
C1 C6 C7 O2 -2.1(2) . . . . ?
C5 C6 C7 O3 -2.97(17) . . . . ?
C1 C6 C7 O3 176.57(11) . . . . ?
O3 C7 O2 Li1 172.93(12) . . . . ?
C6 C7 O2 Li1 -8.5(2) . . . . ?
O2 C7 O3 C8 2.60(19) . . . . ?
C6 C7 O3 C8 -176.19(12) . . . . ?
C7 O3 C8 C9 -174.4(2) . . . . ?
